data_7250608
loop_
_publ_author_name
'Dumitrascu, Florea'
'Popa, Marcel Mirel'
'Shova, Sergiu'
'Man, Isabela C.'
'Draghici, Constantin'
'Caira, Mino R.'

_publ_section_title
;
 H/F replacement in secondary alcohols of sydnones as examples of
 isostructural OH&#x22EF;O&#xE001;C hydrogen bonded dimer structures
;
_journal_issue 30
_journal_name_full CrystEngComm
_journal_page_first 5162
_journal_page_last 5172
_journal_paper_doi 10.1039/D5CE00492F
_journal_volume 27
_journal_year 2025
_chemical_formula_moiety 'C10 H9 F N2 O3'
_chemical_formula_sum 'C10 H9 F N2 O3'
_chemical_formula_weight 224.19
_space_group_crystal_system orthorhombic
_space_group_IT_number 61
_space_group_name_Hall '-P 2ac 2ab'
_space_group_name_H-M_alt 'P b c a'
_atom_sites_solution_hydrogens mixed
_atom_sites_solution_primary dual
_audit_creation_date 2025-03-11
_audit_creation_method
;
Olex2 1.5
(compiled 2025.03.04 svn.red2d20d0 for OlexSys, GUI svn.r7188)
;
_audit_update_record
;
2025-03-11 deposited with the CCDC.	2025-06-27 downloaded from the CCDC.
;
_cell_angle_alpha 90
_cell_angle_beta 90
_cell_angle_gamma 90
_cell_formula_units_Z 8
_cell_length_a 14.8617(14)
_cell_length_b 6.9928(8)
_cell_length_c 19.4887(14)
_cell_measurement_reflns_used 1590
_cell_measurement_temperature 293(2)
_cell_measurement_theta_max 22.2420
_cell_measurement_theta_min 2.0780
_cell_volume 2025.4(3)
_computing_cell_refinement 'CrysAlisPro 1.171.38.41 (Rigaku OD, 2015)'
_computing_data_collection 'CrysAlisPro 1.171.38.41 (Rigaku OD, 2015)'
_computing_data_reduction 'CrysAlisPro 1.171.38.41 (Rigaku OD, 2015)'
_computing_molecular_graphics 'Olex2 1.5 (Dolomanov et al., 2009)'
_computing_publication_material 'Olex2 1.5 (Dolomanov et al., 2009)'
_computing_structure_refinement 'SHELXL 2018/3 (Sheldrick, 2015)'
_computing_structure_solution 'SHELXT  (Sheldrick, 2015)'
_diffrn_ambient_temperature 293(2)
_diffrn_detector 'CCD plate'
_diffrn_detector_area_resol_mean 8.0797
_diffrn_detector_type Eos
_diffrn_measured_fraction_theta_full 1.000
_diffrn_measured_fraction_theta_max 1.000
_diffrn_measurement_details
;
List of Runs (angles in degrees, time in seconds):

  # Type    Start    End  Width  t~exp~   \w     \q     \k     \f   Frames
#--------------------------------------------------------------------------
  1  \w    -22.00  19.00   1.00   15.00    --  -15.60 -99.00 120.00   41
  2  \w     -2.00  25.00   1.00   15.00    --   17.79 -57.00 -90.00   27
  3  \w    -34.00  -6.00   1.00   15.00    --  -15.60 -57.00-150.00   28
  4  \w      4.00  76.00   1.00   15.00    --   17.79  57.00-150.00   72
;
_diffrn_measurement_device 'four-circle diffractometer'
_diffrn_measurement_device_type 'Xcalibur, Eos'
_diffrn_measurement_method '\w scans'
_diffrn_orient_matrix_type 'CrysAlisPro convention (1999,Acta A55,543-557)'
_diffrn_orient_matrix_UB_11 0.0115130000
_diffrn_orient_matrix_UB_12 0.0213386000
_diffrn_orient_matrix_UB_13 0.0344728000
_diffrn_orient_matrix_UB_21 0.0403914000
_diffrn_orient_matrix_UB_22 0.0437673000
_diffrn_orient_matrix_UB_23 -0.0114016000
_diffrn_orient_matrix_UB_31 -0.0226206000
_diffrn_orient_matrix_UB_32 0.0889893000
_diffrn_orient_matrix_UB_33 -0.0027061000
_diffrn_radiation_monochromator graphite
_diffrn_radiation_probe x-ray
_diffrn_radiation_type 'Mo K\a'
_diffrn_radiation_wavelength 0.71073
_diffrn_reflns_av_R_equivalents 0.0303
_diffrn_reflns_av_unetI/netI 0.0408
_diffrn_reflns_Laue_measured_fraction_full 1.000
_diffrn_reflns_Laue_measured_fraction_max 1.000
_diffrn_reflns_limit_h_max 17
_diffrn_reflns_limit_h_min -16
_diffrn_reflns_limit_k_max 5
_diffrn_reflns_limit_k_min -8
_diffrn_reflns_limit_l_max 23
_diffrn_reflns_limit_l_min -16
_diffrn_reflns_number 5671
_diffrn_reflns_point_group_measured_fraction_full 1.000
_diffrn_reflns_point_group_measured_fraction_max 1.000
_diffrn_reflns_theta_full 25.016
_diffrn_reflns_theta_max 25.016
_diffrn_reflns_theta_min 2.090
_diffrn_source 'fine-focus sealed X-ray tube'
_diffrn_source_type 'Enhance (Mo) X-ray Source'
_exptl_absorpt_coefficient_mu 0.122
_exptl_absorpt_correction_T_max 1.00000
_exptl_absorpt_correction_T_min 0.93627
_exptl_absorpt_correction_type multi-scan
_exptl_absorpt_process_details
;
CrysAlisPro 1.171.38.41 (Rigaku Oxford Diffraction, 2015)
Empirical absorption correction using spherical harmonics,
 implemented in SCALE3 ABSPACK scaling algorithm.
;
_exptl_crystal_colour 'clear light colourless'
_exptl_crystal_density_diffrn 1.470
_exptl_crystal_description block
_exptl_crystal_F_000 928
_exptl_crystal_size_max 0.35
_exptl_crystal_size_mid 0.2
_exptl_crystal_size_min 0.1
_refine_diff_density_max 0.137
_refine_diff_density_min -0.138
_refine_diff_density_rms 0.035
_refine_ls_extinction_coef 0.0015(11)
_refine_ls_extinction_expression Fc^*^=kFc[1+0.001xFc^2^\l^3^/sin(2\q)]^-1/4^
_refine_ls_extinction_method 'SHELXL-2018/3 (Sheldrick 2018)'
_refine_ls_goodness_of_fit_ref 1.058
_refine_ls_hydrogen_treatment mixed
_refine_ls_matrix_type full
_refine_ls_number_parameters 150
_refine_ls_number_reflns 1795
_refine_ls_number_restraints 0
_refine_ls_restrained_S_all 1.058
_refine_ls_R_factor_all 0.0852
_refine_ls_R_factor_gt 0.0607
_refine_ls_shift/su_max 0.000
_refine_ls_shift/su_mean 0.000
_refine_ls_structure_factor_coef Fsqd
_refine_ls_weighting_details 'w=1/[\s^2^(Fo^2^)+(0.0508P)^2^+0.9221P] where P=(Fo^2^+2Fc^2^)/3'
_refine_ls_weighting_scheme calc
_refine_ls_wR_factor_gt 0.1205
_refine_ls_wR_factor_ref 0.1330
_reflns_Friedel_coverage 0.000
_reflns_number_gt 1401
_reflns_number_total 1795
_reflns_threshold_expression 'I > 2\s(I)'
_cod_data_source_file d5ce00492f2.cif
_cod_data_source_block shi_3473_fldu
_cod_depositor_comments 'Adding full bibliography for 7250606--7250610.cif.'
_cod_database_code 7250608
_shelx_shelxl_version_number 2018/3
_chemical_oxdiff_formula 'C30 H30 N4 O2 F1'
_chemical_oxdiff_usercomment RT_104
_shelx_space_group_comment
;
The symmetry employed for this shelxl refinement is uniquely defined
by the following loop, which should always be used as a source of
symmetry information in preference to the above space-group names.
They are only intended as comments.
;
_shelx_estimated_absorpt_t_max 0.988
_shelx_estimated_absorpt_t_min 0.959
_olex2_refinement_description
;
1. Fixed Uiso
 At 1.2 times of:
  All C(H) groups
 At 1.5 times of:
  All C(H,H,H) groups, All O(H) groups
2.a Ternary CH refined with riding coordinates:
 C9(H9)
2.b Aromatic/amide H refined with riding coordinates:
 C2(H2), C3(H3A), C5(H5), C6(H6)
2.c Idealised Me refined as rotating group:
 C10(H10A,H10B,H10C)
;
_olex2_submission_special_instructions 'No special instructions were received'
_oxdiff_exptl_absorpt_empirical_details
;
Empirical correction (ABSPACK) includes:
- Absorption correction using spherical harmonics
- Frame scaling
;
_oxdiff_exptl_absorpt_empirical_full_max 1.058
_oxdiff_exptl_absorpt_empirical_full_min 0.915

loop_
_space_group_symop_operation_xyz
'x, y, z'
'-x+1/2, -y, z+1/2'
'-x, y+1/2, -z+1/2'
'x+1/2, -y+1/2, -z'
'-x, -y, -z'
'x-1/2, y, -z-1/2'
'x, -y-1/2, z-1/2'
'-x-1/2, y-1/2, z'

loop_
_atom_site_label
_atom_site_type_symbol
_atom_site_fract_x
_atom_site_fract_y
_atom_site_fract_z
_atom_site_U_iso_or_equiv
_atom_site_adp_type
_atom_site_occupancy
_atom_site_site_symmetry_order
_atom_site_calc_flag
_atom_site_refinement_flags_posn
_atom_site_refinement_flags_adp
_atom_site_refinement_flags_occupancy
_atom_site_disorder_assembly
_atom_site_disorder_group
F1 F 0.71398(14) 0.4015(3) 0.14779(8) 0.0789(7) Uani 1 1 d . . . . .
O1 O 0.41454(12) 0.6422(3) 0.44265(10) 0.0580(6) Uani 1 1 d . . . . .
O2 O 0.47391(14) 0.7888(3) 0.53619(9) 0.0625(7) Uani 1 1 d . . . . .
O3 O 0.65460(14) 0.9747(3) 0.39875(9) 0.0544(6) Uani 1 1 d . . . . .
H3 H 0.618(2) 1.055(5) 0.4218(16) 0.082 Uiso 1 1 d . U . . .
N1 N 0.52667(13) 0.6253(3) 0.37687(10) 0.0366(5) Uani 1 1 d . . . . .
N2 N 0.44141(15) 0.5767(4) 0.37927(12) 0.0539(7) Uani 1 1 d . . . . .
C1 C 0.57573(17) 0.5676(4) 0.31633(12) 0.0361(6) Uani 1 1 d . . . . .
C2 C 0.64157(19) 0.4324(4) 0.32274(13) 0.0466(7) Uani 1 1 d . . . . .
H2 H 0.654595 0.379445 0.365381 0.056 Uiso 1 1 calc R U . . .
C3 C 0.6883(2) 0.3756(4) 0.26549(14) 0.0570(8) Uani 1 1 d . . . . .
H3A H 0.733245 0.283582 0.268749 0.068 Uiso 1 1 calc R U . . .
C4 C 0.6677(2) 0.4561(4) 0.20390(13) 0.0502(8) Uani 1 1 d . . . . .
C5 C 0.6013(2) 0.5891(5) 0.19656(14) 0.0619(9) Uani 1 1 d . . . . .
H5 H 0.587707 0.639556 0.153646 0.074 Uiso 1 1 calc R U . . .
C6 C 0.5549(2) 0.6471(4) 0.25406(14) 0.0560(8) Uani 1 1 d . . . . .
H6 H 0.509995 0.739177 0.250671 0.067 Uiso 1 1 calc R U . . .
C7 C 0.55884(16) 0.7155(4) 0.43240(12) 0.0356(6) Uani 1 1 d . . . . .
C8 C 0.48596(18) 0.7278(4) 0.47784(14) 0.0449(7) Uani 1 1 d . . . . .
C9 C 0.65165(17) 0.8000(4) 0.43621(13) 0.0426(7) Uani 1 1 d . . . . .
H9 H 0.692892 0.710366 0.413752 0.051 Uiso 1 1 calc R U . . .
C10 C 0.6834(2) 0.8253(5) 0.50911(14) 0.0649(9) Uani 1 1 d . . . . .
H10A H 0.744705 0.868384 0.509083 0.097 Uiso 1 1 calc R U . . .
H10B H 0.679334 0.705449 0.532908 0.097 Uiso 1 1 calc R U . . .
H10C H 0.646263 0.918307 0.531760 0.097 Uiso 1 1 calc R U . . .

loop_
_atom_site_aniso_label
_atom_site_aniso_U_11
_atom_site_aniso_U_22
_atom_site_aniso_U_33
_atom_site_aniso_U_23
_atom_site_aniso_U_13
_atom_site_aniso_U_12
F1 0.0880(14) 0.0972(15) 0.0514(10) -0.0180(10) 0.0167(10) 0.0116(12)
O1 0.0353(11) 0.0710(15) 0.0675(13) 0.0106(11) 0.0128(10) 0.0010(10)
O2 0.0701(15) 0.0698(15) 0.0476(12) 0.0065(11) 0.0231(11) 0.0179(12)
O3 0.0560(13) 0.0525(13) 0.0547(12) 0.0037(10) 0.0177(10) -0.0091(10)
N1 0.0304(12) 0.0358(12) 0.0436(12) 0.0065(10) -0.0009(10) 0.0032(9)
N2 0.0337(13) 0.0653(18) 0.0629(15) 0.0048(13) 0.0006(12) -0.0028(11)
C1 0.0363(14) 0.0342(14) 0.0378(13) -0.0009(12) -0.0030(12) -0.0012(11)
C2 0.0552(18) 0.0461(17) 0.0387(14) -0.0006(13) -0.0080(14) 0.0150(14)
C3 0.062(2) 0.0558(19) 0.0530(17) -0.0075(15) -0.0038(16) 0.0224(16)
C4 0.0556(19) 0.0527(19) 0.0423(16) -0.0131(14) 0.0037(14) -0.0013(15)
C5 0.075(2) 0.073(2) 0.0378(15) 0.0106(16) 0.0031(15) 0.0127(18)
C6 0.061(2) 0.0584(19) 0.0483(16) 0.0139(15) 0.0012(15) 0.0208(15)
C7 0.0374(14) 0.0343(14) 0.0350(13) 0.0034(12) 0.0048(12) 0.0045(11)
C8 0.0419(16) 0.0435(17) 0.0494(16) 0.0147(14) 0.0083(14) 0.0107(13)
C9 0.0375(15) 0.0426(16) 0.0477(15) -0.0068(14) 0.0037(13) 0.0012(12)
C10 0.063(2) 0.070(2) 0.0618(19) -0.0041(17) -0.0154(17) -0.0030(17)

loop_
_atom_type_symbol
_atom_type_description
_atom_type_scat_dispersion_real
_atom_type_scat_dispersion_imag
_atom_type_scat_source
C C 0.0033 0.0016 'International Tables Vol C Tables 4.2.6.8 and 6.1.1.4'
H H 0.0000 0.0000 'International Tables Vol C Tables 4.2.6.8 and 6.1.1.4'
F F 0.0171 0.0103 'International Tables Vol C Tables 4.2.6.8 and 6.1.1.4'
N N 0.0061 0.0033 'International Tables Vol C Tables 4.2.6.8 and 6.1.1.4'
O O 0.0106 0.0060 'International Tables Vol C Tables 4.2.6.8 and 6.1.1.4'

loop_
_geom_angle_atom_site_label_1
_geom_angle_atom_site_label_2
_geom_angle_atom_site_label_3
_geom_angle
_geom_angle_site_symmetry_1
_geom_angle_site_symmetry_3
_geom_angle_publ_flag
N2 O1 C8 111.25(19) . . ?
C9 O3 H3 105(2) . . ?
N2 N1 C1 116.3(2) . . ?
N2 N1 C7 115.9(2) . . ?
C7 N1 C1 127.6(2) . . ?
N1 N2 O1 103.0(2) . . ?
C2 C1 N1 118.7(2) . . ?
C2 C1 C6 121.6(2) . . ?
C6 C1 N1 119.7(2) . . ?
C1 C2 H2 120.4 . . ?
C1 C2 C3 119.2(2) . . ?
C3 C2 H2 120.4 . . ?
C2 C3 H3A 120.5 . . ?
C4 C3 C2 118.9(3) . . ?
C4 C3 H3A 120.5 . . ?
F1 C4 C3 119.0(3) . . ?
F1 C4 C5 118.5(3) . . ?
C3 C4 C5 122.5(3) . . ?
C4 C5 H5 120.7 . . ?
C4 C5 C6 118.6(3) . . ?
C6 C5 H5 120.7 . . ?
C1 C6 C5 119.2(3) . . ?
C1 C6 H6 120.4 . . ?
C5 C6 H6 120.4 . . ?
N1 C7 C8 105.3(2) . . ?
N1 C7 C9 123.5(2) . . ?
C8 C7 C9 130.9(2) . . ?
O1 C8 C7 104.5(2) . . ?
O2 C8 O1 119.5(3) . . ?
O2 C8 C7 136.0(3) . . ?
O3 C9 C7 109.9(2) . . ?
O3 C9 H9 107.5 . . ?
O3 C9 C10 111.9(2) . . ?
C7 C9 H9 107.5 . . ?
C7 C9 C10 112.3(2) . . ?
C10 C9 H9 107.5 . . ?
C9 C10 H10A 109.5 . . ?
C9 C10 H10B 109.5 . . ?
C9 C10 H10C 109.5 . . ?
H10A C10 H10B 109.5 . . ?
H10A C10 H10C 109.5 . . ?
H10B C10 H10C 109.5 . . ?

loop_
_geom_bond_atom_site_label_1
_geom_bond_atom_site_label_2
_geom_bond_distance
_geom_bond_site_symmetry_2
_geom_bond_publ_flag
F1 C4 1.347(3) . ?
O1 N2 1.377(3) . ?
O1 C8 1.398(3) . ?
O2 C8 1.228(3) . ?
O3 H3 0.90(3) . ?
O3 C9 1.424(3) . ?
N1 N2 1.313(3) . ?
N1 C1 1.445(3) . ?
N1 C7 1.341(3) . ?
C1 C2 1.366(3) . ?
C1 C6 1.370(3) . ?
C2 H2 0.9300 . ?
C2 C3 1.373(4) . ?
C3 H3A 0.9300 . ?
C3 C4 1.360(4) . ?
C4 C5 1.363(4) . ?
C5 H5 0.9300 . ?
C5 C6 1.377(4) . ?
C6 H6 0.9300 . ?
C7 C8 1.402(3) . ?
C7 C9 1.502(4) . ?
C9 H9 0.9800 . ?
C9 C10 1.507(4) . ?
C10 H10A 0.9600 . ?
C10 H10B 0.9600 . ?
C10 H10C 0.9600 . ?

loop_
_geom_hbond_atom_site_label_D
_geom_hbond_atom_site_label_H
_geom_hbond_atom_site_label_A
_geom_hbond_distance_DH
_geom_hbond_distance_HA
_geom_hbond_distance_DA
_geom_hbond_angle_DHA
_geom_hbond_site_symmetry_A
_geom_hbond_publ_flag
O3 H3 O2 0.90(3) 1.93(4) 2.827(3) 172(3) 5_676 yes

loop_
_geom_torsion_atom_site_label_1
_geom_torsion_atom_site_label_2
_geom_torsion_atom_site_label_3
_geom_torsion_atom_site_label_4
_geom_torsion
_geom_torsion_site_symmetry_1
_geom_torsion_site_symmetry_2
_geom_torsion_site_symmetry_3
_geom_torsion_site_symmetry_4
_geom_torsion_publ_flag
F1 C4 C5 C6 -179.0(3) . . . . ?
N1 C1 C2 C3 179.6(2) . . . . ?
N1 C1 C6 C5 -179.1(3) . . . . ?
N1 C7 C8 O1 -0.9(3) . . . . ?
N1 C7 C8 O2 177.8(3) . . . . ?
N1 C7 C9 O3 76.2(3) . . . . ?
N1 C7 C9 C10 -158.5(2) . . . . ?
N2 O1 C8 O2 -177.8(2) . . . . ?
N2 O1 C8 C7 1.1(3) . . . . ?
N2 N1 C1 C2 -112.1(3) . . . . ?
N2 N1 C1 C6 67.2(3) . . . . ?
N2 N1 C7 C8 0.4(3) . . . . ?
N2 N1 C7 C9 -173.4(2) . . . . ?
C1 N1 N2 O1 177.46(19) . . . . ?
C1 N1 C7 C8 -176.4(2) . . . . ?
C1 N1 C7 C9 9.8(4) . . . . ?
C1 C2 C3 C4 0.1(5) . . . . ?
C2 C1 C6 C5 0.2(5) . . . . ?
C2 C3 C4 F1 179.5(3) . . . . ?
C2 C3 C4 C5 -1.1(5) . . . . ?
C3 C4 C5 C6 1.6(5) . . . . ?
C4 C5 C6 C1 -1.1(5) . . . . ?
C6 C1 C2 C3 0.3(4) . . . . ?
C7 N1 N2 O1 0.3(3) . . . . ?
C7 N1 C1 C2 64.7(3) . . . . ?
C7 N1 C1 C6 -116.0(3) . . . . ?
C8 O1 N2 N1 -0.8(3) . . . . ?
C8 C7 C9 O3 -95.9(3) . . . . ?
C8 C7 C9 C10 29.4(4) . . . . ?
C9 C7 C8 O1 172.3(2) . . . . ?
C9 C7 C8 O2 -9.1(5) . . . . ?
